data_2239440
loop_
_publ_author_name
'Qachchachi, Fatima-Zahrae'
'Kandri Rodi, Youssef'
'Essassi, El Mokhtar'
'Bodensteiner, Michael'
'El Ammari, Lahcen'

_publ_contact_author
;
Fatima-Zahrae Qachchachi
Laboratoire de Chimie Organique Appliqu\'ee, Universit\'e Sidi Mohamed
Ben Abdallah, Facult\'e des Sciences et Techniques, Route d'Immouzzer,
BP 2202 F\`es, Morocco
;
_publ_section_title
;
 3-(2,3-Dioxoindolin-1-yl)propanenitrile
;
_journal_coeditor_code TK5297
_journal_issue 3
_journal_name_full 'Acta Crystallographica Section E'
_journal_page_first o361
_journal_page_last o362
_journal_paper_doi 10.1107/S1600536814003985
_journal_volume 70
_journal_year 2014
_chemical_formula_iupac 'C11 H8 N2 O2'
_chemical_formula_moiety 'C11 H8 N2 O2'
_chemical_formula_sum 'C11 H8 N2 O2'
_chemical_formula_weight 200.19
_chemical_name_systematic
;
3-(2,3-Dioxoindolin-1-yl)propanenitrile
;
_space_group_IT_number 2
_symmetry_cell_setting triclinic
_symmetry_space_group_name_Hall '-P 1'
_symmetry_space_group_name_H-M 'P -1'
_atom_sites_solution_hydrogens geom
_atom_sites_solution_primary direct
_atom_sites_solution_secondary difmap
_audit_creation_method SHELXL-97
_cell_angle_alpha 77.508(3)
_cell_angle_beta 81.551(3)
_cell_angle_gamma 77.717(3)
_cell_formula_units_Z 4
_cell_length_a 7.1967(2)
_cell_length_b 9.9909(3)
_cell_length_c 13.5534(5)
_cell_measurement_reflns_used 4004
_cell_measurement_temperature 123.00(16)
_cell_measurement_theta_max 73.3420
_cell_measurement_theta_min 4.6090
_cell_volume 924.44(5)
_computing_cell_refinement 'CrysAlis PRO (Agilent, 2013)'
_computing_data_collection 'CrysAlis PRO (Agilent, 2013)'
_computing_data_reduction 'CrysAlis PRO (Agilent, 2013)'
_computing_molecular_graphics 'ORTEP-3 for Windows (Farrugia, 2012)'
_computing_publication_material 'WinGX (Farrugia, 2012) and publCIF (Westrip, 2010)'
_computing_structure_refinement 'SHELXL97 (Sheldrick, 2008)'
_computing_structure_solution 'SHELXS97 (Sheldrick, 2008)'
_diffrn_ambient_temperature 123(2)
_diffrn_detector_area_resol_mean 10.3546
_diffrn_measured_fraction_theta_full 0.986
_diffrn_measured_fraction_theta_max 0.952
_diffrn_measurement_device_type 'Agilent SuperNova (Single source at offset, Atlas)'
_diffrn_measurement_method '\w scans'
_diffrn_radiation_monochromator mirror
_diffrn_radiation_source 'SuperNova (Cu) X-ray Source'
_diffrn_radiation_type 'Cu K\a'
_diffrn_radiation_wavelength 1.54184
_diffrn_reflns_av_R_equivalents 0.0126
_diffrn_reflns_av_sigmaI/netI 0.0163
_diffrn_reflns_limit_h_max 8
_diffrn_reflns_limit_h_min -8
_diffrn_reflns_limit_k_max 9
_diffrn_reflns_limit_k_min -12
_diffrn_reflns_limit_l_max 16
_diffrn_reflns_limit_l_min -16
_diffrn_reflns_number 5751
_diffrn_reflns_theta_full 67.50
_diffrn_reflns_theta_max 73.68
_diffrn_reflns_theta_min 4.61
_exptl_absorpt_coefficient_mu 0.844
_exptl_absorpt_correction_T_max 0.917
_exptl_absorpt_correction_T_min 0.827
_exptl_absorpt_correction_type analytical
_exptl_absorpt_process_details
;
(Clark & Reid, 1995)
;
_exptl_crystal_colour orange
_exptl_crystal_density_diffrn 1.438
_exptl_crystal_density_method 'not measured'
_exptl_crystal_description plate
_exptl_crystal_F_000 416
_exptl_crystal_size_max 0.2595
_exptl_crystal_size_mid 0.1659
_exptl_crystal_size_min 0.1228
_refine_diff_density_max 0.189
_refine_diff_density_min -0.277
_refine_ls_extinction_method none
_refine_ls_goodness_of_fit_ref 1.074
_refine_ls_hydrogen_treatment constr
_refine_ls_matrix_type full
_refine_ls_number_parameters 271
_refine_ls_number_reflns 3546
_refine_ls_number_restraints 0
_refine_ls_restrained_S_all 1.074
_refine_ls_R_factor_all 0.0353
_refine_ls_R_factor_gt 0.0332
_refine_ls_shift/su_max 0.001
_refine_ls_shift/su_mean 0.000
_refine_ls_structure_factor_coef Fsqd
_refine_ls_weighting_details 'calc w=1/[\s^2^(Fo^2^)+(0.0448P)^2^+0.2333P] where P=(Fo^2^+2Fc^2^)/3'
_refine_ls_weighting_scheme calc
_refine_ls_wR_factor_gt 0.0840
_refine_ls_wR_factor_ref 0.0856
_reflns_number_gt 3292
_reflns_number_total 3546
_reflns_threshold_expression I>2\s(I)
_cod_data_source_file tk5297sup1.cif
_cod_data_source_block I
_cod_database_code 2239440
_cod_database_fobs_code 2239440

loop_
_symmetry_equiv_pos_as_xyz
'x, y, z'
'-x, -y, -z'

loop_
_atom_site_type_symbol
_atom_site_label
_atom_site_fract_x
_atom_site_fract_y
_atom_site_fract_z
_atom_site_U_iso_or_equiv
_atom_site_adp_type
_atom_site_calc_flag
_atom_site_refinement_flags
_atom_site_occupancy
_atom_site_symmetry_multiplicity
C C1 0.35182(15) 0.75842(11) 1.04434(8) 0.0189(2) Uani d . 1 1
C C2 0.27845(15) 0.61738(11) 1.07606(8) 0.0193(2) Uani d . 1 1
C C3 0.27526(15) 0.57304(11) 0.98035(8) 0.0181(2) Uani d . 1 1
C C4 0.33583(14) 0.67561(11) 0.90158(8) 0.0171(2) Uani d . 1 1
C C5 0.34919(16) 0.66466(11) 0.80081(8) 0.0196(2) Uani d . 1 1
H H5 0.3914 0.7340 0.7475 0.023 Uiso calc R 1 1
C C6 0.29746(16) 0.54636(11) 0.78129(9) 0.0213(2) Uani d . 1 1
H H6 0.3044 0.5357 0.7128 0.026 Uiso calc R 1 1
C C7 0.23621(16) 0.44382(11) 0.85865(9) 0.0218(2) Uani d . 1 1
H H7 0.2015 0.3652 0.8423 0.026 Uiso calc R 1 1
C C8 0.22547(15) 0.45570(11) 0.95987(9) 0.0201(2) Uani d . 1 1
H H8 0.1853 0.3857 1.0133 0.024 Uiso calc R 1 1
C C9 0.44795(16) 0.90577(11) 0.87921(8) 0.0210(2) Uani d . 1 1
H H9A 0.5298 0.8784 0.8187 0.025 Uiso calc R 1 1
H H9B 0.5278 0.9390 0.9189 0.025 Uiso calc R 1 1
C C10 0.28577(18) 1.02563(12) 0.84414(9) 0.0253(2) Uani d . 1 1
H H10A 0.3403 1.0976 0.7927 0.030 Uiso calc R 1 1
H H10B 0.1974 0.9897 0.8113 0.030 Uiso calc R 1 1
C C11 0.17723(17) 1.09045(11) 0.92779(9) 0.0241(2) Uani d . 1 1
C C12 0.35805(16) 0.79086(12) 1.50595(9) 0.0231(2) Uani d . 1 1
C C13 0.30355(17) 0.93949(12) 1.53235(9) 0.0232(2) Uani d . 1 1
C C14 0.22133(16) 1.02896(12) 1.44313(9) 0.0220(2) Uani d . 1 1
C C15 0.22224(15) 0.94421(12) 1.37283(8) 0.0204(2) Uani d . 1 1
C C16 0.15683(16) 1.00021(12) 1.27902(9) 0.0232(2) Uani d . 1 1
H H16 0.1550 0.9430 1.2317 0.028 Uiso calc R 1 1
C C17 0.09340(17) 1.14485(13) 1.25670(9) 0.0265(3) Uani d . 1 1
H H17 0.0477 1.1861 1.1927 0.032 Uiso calc R 1 1
C C18 0.09507(18) 1.23038(13) 1.32516(10) 0.0285(3) Uani d . 1 1
H H18 0.0522 1.3283 1.3072 0.034 Uiso calc R 1 1
C C19 0.15933(17) 1.17260(13) 1.41961(9) 0.0262(3) Uani d . 1 1
H H19 0.1609 1.2298 1.4670 0.031 Uiso calc R 1 1
C C20 0.35533(17) 0.68910(12) 1.35580(9) 0.0233(2) Uani d . 1 1
H H20A 0.4907 0.6454 1.3637 0.028 Uiso calc R 1 1
H H20B 0.3452 0.7277 1.2827 0.028 Uiso calc R 1 1
C C21 0.23180(18) 0.57728(12) 1.39112(9) 0.0264(3) Uani d . 1 1
H H21A 0.2874 0.4972 1.3572 0.032 Uiso calc R 1 1
H H21B 0.2345 0.5436 1.4653 0.032 Uiso calc R 1 1
C C22 0.03284(19) 0.62732(13) 1.36936(9) 0.0283(3) Uani d . 1 1
N N1 0.38031(13) 0.78390(9) 0.94098(7) 0.01830(19) Uani d . 1 1
N N2 0.09333(16) 1.14251(11) 0.99259(9) 0.0312(2) Uani d . 1 1
N N3 0.30023(14) 0.80320(10) 1.41232(7) 0.0216(2) Uani d . 1 1
N N4 -0.12343(17) 0.66540(14) 1.35365(10) 0.0410(3) Uani d . 1 1
O O1 0.37857(12) 0.82987(8) 1.10106(6) 0.02410(18) Uani d . 1 1
O O2 0.23689(12) 0.56414(9) 1.16318(6) 0.02605(19) Uani d . 1 1
O O3 0.33463(13) 0.96621(9) 1.61077(6) 0.0300(2) Uani d . 1 1
O O4 0.43958(13) 0.68559(9) 1.55714(6) 0.0300(2) Uani d . 1 1

loop_
_atom_site_aniso_label
_atom_site_aniso_U_11
_atom_site_aniso_U_22
_atom_site_aniso_U_33
_atom_site_aniso_U_12
_atom_site_aniso_U_13
_atom_site_aniso_U_23
C1 0.0187(5) 0.0186(5) 0.0195(5) -0.0013(4) -0.0037(4) -0.0046(4)
C2 0.0190(5) 0.0186(5) 0.0202(5) -0.0023(4) -0.0033(4) -0.0042(4)
C3 0.0168(5) 0.0180(5) 0.0191(5) -0.0017(4) -0.0027(4) -0.0038(4)
C4 0.0159(5) 0.0152(5) 0.0207(5) -0.0010(4) -0.0035(4) -0.0052(4)
C5 0.0221(5) 0.0176(5) 0.0187(5) -0.0024(4) -0.0028(4) -0.0037(4)
C6 0.0239(5) 0.0209(5) 0.0202(5) -0.0003(4) -0.0054(4) -0.0079(4)
C7 0.0230(5) 0.0171(5) 0.0278(6) -0.0029(4) -0.0061(4) -0.0081(4)
C8 0.0194(5) 0.0167(5) 0.0238(5) -0.0030(4) -0.0027(4) -0.0033(4)
C9 0.0238(5) 0.0188(5) 0.0221(5) -0.0083(4) 0.0004(4) -0.0052(4)
C10 0.0350(6) 0.0189(5) 0.0230(6) -0.0065(5) -0.0061(5) -0.0029(4)
C11 0.0257(6) 0.0150(5) 0.0318(6) -0.0062(4) -0.0057(5) -0.0011(5)
C12 0.0247(6) 0.0265(6) 0.0187(5) -0.0073(4) 0.0000(4) -0.0044(4)
C13 0.0240(6) 0.0278(6) 0.0195(5) -0.0086(4) 0.0007(4) -0.0064(4)
C14 0.0207(5) 0.0262(6) 0.0205(5) -0.0072(4) 0.0005(4) -0.0065(4)
C15 0.0173(5) 0.0233(5) 0.0210(5) -0.0057(4) 0.0011(4) -0.0053(4)
C16 0.0199(5) 0.0300(6) 0.0204(5) -0.0040(4) -0.0014(4) -0.0072(4)
C17 0.0213(6) 0.0315(6) 0.0242(6) -0.0020(5) -0.0034(4) -0.0024(5)
C18 0.0253(6) 0.0238(6) 0.0347(7) -0.0011(5) -0.0042(5) -0.0049(5)
C19 0.0247(6) 0.0264(6) 0.0293(6) -0.0054(4) -0.0007(5) -0.0103(5)
C20 0.0259(6) 0.0241(6) 0.0208(5) -0.0034(4) -0.0011(4) -0.0083(4)
C21 0.0359(7) 0.0226(6) 0.0217(6) -0.0065(5) -0.0048(5) -0.0042(4)
C22 0.0360(7) 0.0307(6) 0.0232(6) -0.0137(5) 0.0018(5) -0.0117(5)
N1 0.0218(4) 0.0158(4) 0.0187(4) -0.0050(3) -0.0024(3) -0.0048(3)
N2 0.0303(5) 0.0220(5) 0.0406(6) -0.0057(4) 0.0009(5) -0.0070(5)
N3 0.0259(5) 0.0222(5) 0.0178(4) -0.0052(4) -0.0020(4) -0.0056(4)
N4 0.0322(7) 0.0549(8) 0.0445(7) -0.0133(5) -0.0001(5) -0.0254(6)
O1 0.0306(4) 0.0231(4) 0.0219(4) -0.0061(3) -0.0050(3) -0.0089(3)
O2 0.0318(4) 0.0277(4) 0.0181(4) -0.0077(3) -0.0017(3) -0.0019(3)
O3 0.0380(5) 0.0351(5) 0.0205(4) -0.0101(4) -0.0033(4) -0.0095(4)
O4 0.0379(5) 0.0287(4) 0.0216(4) -0.0030(4) -0.0056(4) -0.0026(3)

loop_
_atom_type_symbol
_atom_type_description
_atom_type_scat_dispersion_real
_atom_type_scat_dispersion_imag
_atom_type_scat_source
C C 0.0181 0.0091 'International Tables Vol C Tables 4.2.6.8 and 6.1.1.4'
H H 0.0000 0.0000 'International Tables Vol C Tables 4.2.6.8 and 6.1.1.4'
N N 0.0311 0.0180 'International Tables Vol C Tables 4.2.6.8 and 6.1.1.4'
O O 0.0492 0.0322 'International Tables Vol C Tables 4.2.6.8 and 6.1.1.4'

loop_
_geom_angle_atom_site_label_1
_geom_angle_atom_site_label_2
_geom_angle_atom_site_label_3
_geom_angle
O1 C1 N1 127.39(10)
O1 C1 C2 126.58(10)
N1 C1 C2 106.03(9)
O2 C2 C3 131.42(10)
O2 C2 C1 123.65(10)
C3 C2 C1 104.94(9)
C8 C3 C4 120.97(10)
C8 C3 C2 131.70(10)
C4 C3 C2 107.33(9)
C5 C4 C3 121.79(10)
C5 C4 N1 127.51(10)
C3 C4 N1 110.69(9)
C4 C5 C6 116.62(10)
C4 C5 H5 121.7
C6 C5 H5 121.7
C7 C6 C5 122.30(10)
C7 C6 H6 118.9
C5 C6 H6 118.9
C6 C7 C8 120.37(10)
C6 C7 H7 119.8
C8 C7 H7 119.8
C3 C8 C7 117.95(10)
C3 C8 H8 121.0
C7 C8 H8 121.0
N1 C9 C10 113.21(9)
N1 C9 H9A 108.9
C10 C9 H9A 108.9
N1 C9 H9B 108.9
C10 C9 H9B 108.9
H9A C9 H9B 107.7
C11 C10 C9 112.92(10)
C11 C10 H10A 109.0
C9 C10 H10A 109.0
C11 C10 H10B 109.0
C9 C10 H10B 109.0
H10A C10 H10B 107.8
N2 C11 C10 179.16(13)
O4 C12 N3 126.70(11)
O4 C12 C13 127.01(10)
N3 C12 C13 106.28(10)
O3 C13 C14 131.27(11)
O3 C13 C12 123.77(11)
C14 C13 C12 104.90(9)
C19 C14 C15 121.09(11)
C19 C14 C13 131.24(11)
C15 C14 C13 107.57(10)
C16 C15 C14 121.14(11)
C16 C15 N3 128.32(10)
C14 C15 N3 110.52(10)
C15 C16 C17 117.12(11)
C15 C16 H16 121.4
C17 C16 H16 121.4
C18 C17 C16 122.25(11)
C18 C17 H17 118.9
C16 C17 H17 118.9
C19 C18 C17 120.05(11)
C19 C18 H18 120.0
C17 C18 H18 120.0
C18 C19 C14 118.32(11)
C18 C19 H19 120.8
C14 C19 H19 120.8
N3 C20 C21 112.93(9)
N3 C20 H20A 109.0
C21 C20 H20A 109.0
N3 C20 H20B 109.0
C21 C20 H20B 109.0
H20A C20 H20B 107.8
C22 C21 C20 113.17(10)
C22 C21 H21A 108.9
C20 C21 H21A 108.9
C22 C21 H21B 108.9
C20 C21 H21B 108.9
H21A C21 H21B 107.8
N4 C22 C21 179.04(15)
C1 N1 C4 111.00(9)
C1 N1 C9 124.54(9)
C4 N1 C9 124.46(9)
C12 N3 C15 110.66(9)
C12 N3 C20 121.49(10)
C15 N3 C20 126.46(9)

loop_
_geom_bond_atom_site_label_1
_geom_bond_atom_site_label_2
_geom_bond_distance
C1 O1 1.2153(14)
C1 N1 1.3612(14)
C1 C2 1.5610(15)
C2 O2 1.2079(14)
C2 C3 1.4633(15)
C3 C8 1.3886(15)
C3 C4 1.4000(15)
C4 C5 1.3812(15)
C4 N1 1.4163(13)
C5 C6 1.3990(15)
C5 H5 0.9500
C6 C7 1.3910(16)
C6 H6 0.9500
C7 C8 1.3919(16)
C7 H7 0.9500
C8 H8 0.9500
C9 N1 1.4533(14)
C9 C10 1.5311(16)
C9 H9A 0.9900
C9 H9B 0.9900
C10 C11 1.4686(17)
C10 H10A 0.9900
C10 H10B 0.9900
C11 N2 1.1465(17)
C12 O4 1.2137(15)
C12 N3 1.3655(15)
C12 C13 1.5581(16)
C13 O3 1.2120(15)
C13 C14 1.4591(17)
C14 C19 1.3898(17)
C14 C15 1.4035(16)
C15 C16 1.3811(16)
C15 N3 1.4184(15)
C16 C17 1.3997(17)
C16 H16 0.9500
C17 C18 1.3935(18)
C17 H17 0.9500
C18 C19 1.3880(18)
C18 H18 0.9500
C19 H19 0.9500
C20 N3 1.4627(14)
C20 C21 1.5277(16)
C20 H20A 0.9900
C20 H20B 0.9900
C21 C22 1.4638(19)
C21 H21A 0.9900
C21 H21B 0.9900
C22 N4 1.1437(18)

loop_
_geom_hbond_atom_site_label_D
_geom_hbond_atom_site_label_H
_geom_hbond_atom_site_label_A
_geom_hbond_site_symmetry_A
_geom_hbond_distance_DH
_geom_hbond_distance_HA
_geom_hbond_distance_DA
_geom_hbond_angle_DHA
C16 H16 O1 . 0.95 2.50 3.2787(14) 139
C20 H20B O1 . 0.99 2.45 3.4287(14) 170
C6 H6 O4 1_554 0.95 2.51 3.1740(14) 127
C5 H5 O3 1_554 0.95 2.63 3.5085(14) 153
C9 H9B O1 2_677 0.99 2.49 3.2269(13) 131

loop_
_geom_torsion_atom_site_label_1
_geom_torsion_atom_site_label_2
_geom_torsion_atom_site_label_3
_geom_torsion_atom_site_label_4
_geom_torsion
O1 C1 C2 O2 1.10(18)
N1 C1 C2 O2 -179.24(10)
O1 C1 C2 C3 -178.80(11)
N1 C1 C2 C3 0.85(11)
O2 C2 C3 C8 -0.7(2)
C1 C2 C3 C8 179.16(11)
O2 C2 C3 C4 179.23(12)
C1 C2 C3 C4 -0.87(11)
C8 C3 C4 C5 -0.18(16)
C2 C3 C4 C5 179.85(10)
C8 C3 C4 N1 -179.42(9)
C2 C3 C4 N1 0.61(12)
C3 C4 C5 C6 0.55(16)
N1 C4 C5 C6 179.66(10)
C4 C5 C6 C7 -0.27(16)
C5 C6 C7 C8 -0.40(17)
C4 C3 C8 C7 -0.50(16)
C2 C3 C8 C7 179.47(11)
C6 C7 C8 C3 0.77(16)
N1 C9 C10 C11 69.07(12)
O4 C12 C13 O3 -1.59(19)
N3 C12 C13 O3 179.97(11)
O4 C12 C13 C14 176.08(12)
N3 C12 C13 C14 -2.37(12)
O3 C13 C14 C19 2.4(2)
C12 C13 C14 C19 -175.05(12)
O3 C13 C14 C15 178.60(12)
C12 C13 C14 C15 1.18(12)
C19 C14 C15 C16 -1.74(17)
C13 C14 C15 C16 -178.43(10)
C19 C14 C15 N3 177.06(10)
C13 C14 C15 N3 0.37(13)
C14 C15 C16 C17 1.18(16)
N3 C15 C16 C17 -177.39(11)
C15 C16 C17 C18 0.00(17)
C16 C17 C18 C19 -0.66(19)
C17 C18 C19 C14 0.14(18)
C15 C14 C19 C18 1.04(18)
C13 C14 C19 C18 176.84(12)
N3 C20 C21 C22 66.72(13)
O1 C1 N1 C4 179.14(11)
C2 C1 N1 C4 -0.51(11)
O1 C1 N1 C9 -0.68(18)
C2 C1 N1 C9 179.67(9)
C5 C4 N1 C1 -179.22(10)
C3 C4 N1 C1 -0.04(12)
C5 C4 N1 C9 0.60(17)
C3 C4 N1 C9 179.78(9)
C10 C9 N1 C1 -93.32(12)
C10 C9 N1 C4 86.88(12)
O4 C12 N3 C15 -175.78(11)
C13 C12 N3 C15 2.67(12)
O4 C12 N3 C20 -8.40(18)
C13 C12 N3 C20 170.05(9)
C16 C15 N3 C12 176.66(11)
C14 C15 N3 C12 -2.04(13)
C16 C15 N3 C20 10.05(19)
C14 C15 N3 C20 -168.64(10)
C21 C20 N3 C12 80.57(13)
C21 C20 N3 C15 -114.16(12)
